data_7705292
loop_
_publ_author_name
'Kumar, Priyaranjan'
'Mondal, Indranil'
'Kulshreshtha, Ritu'
'Patra, Ashis K.'

_publ_section_title
;
 Development of novel ruthenium(II)-arene complexes displaying potent
 anticancer effects in glioblastoma cells.
;
_journal_issue 38
_journal_name_full 'Dalton transactions (Cambridge, England : 2003)'
_journal_page_first 13294
_journal_page_last 13310
_journal_paper_doi 10.1039/d0dt02167a
_journal_volume 49
_journal_year 2020
_chemical_formula_moiety '2(C20 H14 N2 O), 0.5(H4 O2)'
_chemical_formula_sum 'C40 H30 N4 O3'
_chemical_formula_weight 614.68
_chemical_name_systematic AQNA
_space_group_crystal_system monoclinic
_space_group_IT_number 15
_space_group_name_Hall '-C 2yc'
_space_group_name_H-M_alt 'C 1 2/c 1'
_atom_sites_solution_hydrogens mixed
_audit_creation_date 2020-02-07
_audit_creation_method
;
Olex2 1.2
(compiled 2018.05.29 svn.r3508 for OlexSys, GUI svn.r5506)
;
_audit_update_record
;
2020-05-27 deposited with the CCDC.	2020-08-27 downloaded from the CCDC.
;
_cell_angle_alpha 90
_cell_angle_beta 122.361(3)
_cell_angle_gamma 90
_cell_formula_units_Z 4
_cell_length_a 32.1158(18)
_cell_length_b 4.7986(3)
_cell_length_c 22.4568(14)
_cell_measurement_reflns_used 4253
_cell_measurement_temperature 273(2)
_cell_measurement_theta_max 26.98
_cell_measurement_theta_min 2.59
_cell_volume 2923.3(3)
_computing_cell_refinement 'SAINT v8.34A (Bruker, 2013)'
_computing_data_reduction 'SAINT v8.34A (Bruker, 2013)'
_computing_molecular_graphics 'Olex2 (Dolomanov et al., 2009)'
_computing_publication_material 'Olex2 (Dolomanov et al., 2009)'
_computing_structure_refinement 'ShelXL (Sheldrick, 2015)'
_computing_structure_solution 'olex2.solve (Bourhis et al., 2015)'
_diffrn_ambient_temperature 273.15
_diffrn_measured_fraction_theta_full 0.999
_diffrn_measured_fraction_theta_max 0.999
_diffrn_measurement_device_type 'Bruker APEX-II CCD'
_diffrn_measurement_method '\f and \w scans'
_diffrn_radiation_type MoK\a
_diffrn_radiation_wavelength 0.71073
_diffrn_reflns_av_R_equivalents 0.0628
_diffrn_reflns_av_unetI/netI 0.0454
_diffrn_reflns_Laue_measured_fraction_full 0.999
_diffrn_reflns_Laue_measured_fraction_max 0.999
_diffrn_reflns_limit_h_max 38
_diffrn_reflns_limit_h_min -38
_diffrn_reflns_limit_k_max 5
_diffrn_reflns_limit_k_min -5
_diffrn_reflns_limit_l_max 26
_diffrn_reflns_limit_l_min -26
_diffrn_reflns_number 16548
_diffrn_reflns_point_group_measured_fraction_full 0.999
_diffrn_reflns_point_group_measured_fraction_max 0.999
_diffrn_reflns_theta_full 25.049
_diffrn_reflns_theta_max 25.049
_diffrn_reflns_theta_min 2.594
_exptl_absorpt_coefficient_mu 0.090
_exptl_absorpt_correction_T_max 0.7457
_exptl_absorpt_correction_T_min 0.6313
_exptl_absorpt_correction_type multi-scan
_exptl_absorpt_process_details
'SADABS-2014/4 (Bruker,2014/4) was used for absorption correction. wR2(int) was 0.1362 before and 0.0559 after correction. The Ratio of minimum to maximum transmission is 0.8466. The \l/2 correction factor is 0.00150.'
_exptl_crystal_colour 'clear orangish yellow'
_exptl_crystal_colour_lustre clear
_exptl_crystal_colour_modifier orangish
_exptl_crystal_colour_primary yellow
_exptl_crystal_density_diffrn 1.397
_exptl_crystal_description block
_exptl_crystal_F_000 1288
_exptl_crystal_recrystallization_method 'Slow Evaporation'
_exptl_crystal_size_max 0.2
_exptl_crystal_size_mid 0.15
_exptl_crystal_size_min 0.1
_refine_diff_density_max 0.177
_refine_diff_density_min -0.273
_refine_diff_density_rms 0.054
_refine_ls_extinction_method none
_refine_ls_goodness_of_fit_ref 1.031
_refine_ls_hydrogen_treatment constr
_refine_ls_matrix_type full
_refine_ls_number_parameters 214
_refine_ls_number_reflns 2593
_refine_ls_number_restraints 0
_refine_ls_restrained_S_all 1.031
_refine_ls_R_factor_all 0.0792
_refine_ls_R_factor_gt 0.0452
_refine_ls_shift/su_max 0.000
_refine_ls_shift/su_mean 0.000
_refine_ls_structure_factor_coef Fsqd
_refine_ls_weighting_details 'w=1/[\s^2^(Fo^2^)+(0.0488P)^2^+1.9058P] where P=(Fo^2^+2Fc^2^)/3'
_refine_ls_weighting_scheme calc
_refine_ls_wR_factor_gt 0.0964
_refine_ls_wR_factor_ref 0.1092
_reflns_Friedel_coverage 0.000
_reflns_number_gt 1797
_reflns_number_total 2593
_reflns_threshold_expression 'I > 2\s(I)'
_cod_data_source_file d0dt02167a2.cif
_cod_data_source_block 20junb_a_a
_cod_depositor_comments 'Adding full bibliography for 7705291--7705293.cif.'
_cod_database_code 7705292
_shelx_shelxl_version_number 2017/1
_shelx_space_group_comment
;
The symmetry employed for this shelxl refinement is uniquely defined
by the following loop, which should always be used as a source of
symmetry information in preference to the above space-group names.
They are only intended as comments.
;
_shelx_estimated_absorpt_t_max 0.991
_shelx_estimated_absorpt_t_min 0.982
_olex2_refinement_description
;
1. Fixed Uiso
 At 1.2 times of:
  All C(H) groups
 At 1.5 times of:
  All O(H) groups, All O(H,H) groups
2. Others
 Fixed Sof: H2A(0.5) H2B(0.5)
3.a Free rotating group:
 O2(H2A,H2B)
3.b Aromatic/amide H refined with riding coordinates:
 C11(H11), C13(H13), C20(H20), C8(H8), C15(H15), C2(H2), C3(H3), C5(H5),
 C7(H7), C16(H16), C18(H18), C17(H17), C6(H6)
3.c Idealised tetrahedral OH refined as rotating group:
 O1(H1)
;
_olex2_submission_special_instructions 'No special instructions were received'

loop_
_space_group_symop_operation_xyz
'x, y, z'
'-x, y, -z+1/2'
'x+1/2, y+1/2, z'
'-x+1/2, y+1/2, -z+1/2'
'-x, -y, -z'
'x, -y, z-1/2'
'-x+1/2, -y+1/2, -z'
'x+1/2, -y+1/2, z-1/2'

loop_
_atom_site_label
_atom_site_type_symbol
_atom_site_fract_x
_atom_site_fract_y
_atom_site_fract_z
_atom_site_U_iso_or_equiv
_atom_site_adp_type
_atom_site_occupancy
_atom_site_site_symmetry_order
_atom_site_calc_flag
_atom_site_refinement_flags_posn
_atom_site_refinement_flags_adp
_atom_site_refinement_flags_occupancy
_atom_site_disorder_assembly
_atom_site_disorder_group
O1 O 0.72163(5) 0.5093(3) 0.32535(7) 0.0287(4) Uani 1 1 d . . . . .
H1 H 0.708939 0.402393 0.339653 0.043 Uiso 1 1 calc GR . . . .
N1 N 0.65310(6) 0.2814(3) 0.33299(8) 0.0205(4) Uani 1 1 d . . . . .
N2 N 0.57598(6) -0.2200(3) 0.35846(8) 0.0201(4) Uani 1 1 d . . . . .
C14 C 0.61063(7) -0.3255(4) 0.42321(10) 0.0193(5) Uani 1 1 d . . . . .
C11 C 0.62132(7) 0.4256(4) 0.27886(10) 0.0201(5) Uani 1 1 d . . . . .
H11 H 0.587879 0.398983 0.260383 0.024 Uiso 1 1 calc R . . . .
C12 C 0.63834(7) 0.0810(4) 0.36413(10) 0.0183(4) Uani 1 1 d . . . . .
C13 C 0.58946(7) -0.0250(4) 0.33125(10) 0.0205(5) Uani 1 1 d . . . . .
H13 H 0.565607 0.048542 0.287738 0.025 Uiso 1 1 calc R . . . .
C9 C 0.60084(7) 0.7987(4) 0.18866(10) 0.0198(5) Uani 1 1 d . . . . .
C20 C 0.67287(7) -0.0254(4) 0.42840(10) 0.0206(5) Uani 1 1 d . . . . .
H20 H 0.705202 0.038389 0.451181 0.025 Uiso 1 1 calc R . . . .
C19 C 0.66007(7) -0.2309(4) 0.46062(10) 0.0205(5) Uani 1 1 d . . . . .
C10 C 0.63646(7) 0.6263(4) 0.24652(10) 0.0193(5) Uani 1 1 d . . . . .
C4 C 0.61748(7) 0.9918(4) 0.15805(10) 0.0222(5) Uani 1 1 d . . . . .
C1 C 0.68632(7) 0.6569(4) 0.27081(10) 0.0211(5) Uani 1 1 d . . . . .
C8 C 0.54965(7) 0.7909(4) 0.16132(10) 0.0224(5) Uani 1 1 d . . . . .
H8 H 0.537549 0.665592 0.180070 0.027 Uiso 1 1 calc R . . . .
C15 C 0.59618(7) -0.5339(4) 0.45243(10) 0.0237(5) Uani 1 1 d . . . . .
H15 H 0.563688 -0.595724 0.427896 0.028 Uiso 1 1 calc R . . . .
C2 C 0.70178(8) 0.8476(4) 0.23863(11) 0.0271(5) Uani 1 1 d . . . . .
H2 H 0.735108 0.864071 0.255105 0.032 Uiso 1 1 calc R . . . .
C3 C 0.66843(7) 1.0066(4) 0.18396(10) 0.0254(5) Uani 1 1 d . . . . .
H3 H 0.679251 1.128720 0.162867 0.030 Uiso 1 1 calc R . . . .
C5 C 0.58328(8) 1.1662(4) 0.10271(10) 0.0257(5) Uani 1 1 d . . . . .
H5 H 0.594363 1.291670 0.082604 0.031 Uiso 1 1 calc R . . . .
C7 C 0.51778(8) 0.9633(4) 0.10807(10) 0.0264(5) Uani 1 1 d . . . . .
H7 H 0.484305 0.954203 0.091180 0.032 Uiso 1 1 calc R . . . .
C16 C 0.62954(8) -0.6462(4) 0.51664(11) 0.0285(5) Uani 1 1 d . . . . .
H16 H 0.619839 -0.786253 0.535335 0.034 Uiso 1 1 calc R . . . .
C18 C 0.69344(8) -0.3481(4) 0.52750(10) 0.0262(5) Uani 1 1 d . . . . .
H18 H 0.725922 -0.286282 0.553296 0.031 Uiso 1 1 calc R . . . .
C17 C 0.67853(8) -0.5506(4) 0.55458(11) 0.0295(5) Uani 1 1 d . . . . .
H17 H 0.700965 -0.626293 0.598561 0.035 Uiso 1 1 calc R . . . .
C6 C 0.53448(8) 1.1540(4) 0.07834(11) 0.0280(5) Uani 1 1 d . . . . .
H6 H 0.512329 1.271410 0.042156 0.034 Uiso 1 1 calc R . . . .
O2 O 0.500000 0.4344(4) 0.250000 0.0284(5) Uiso 1 2 d S T P . .
H2A H 0.487344 0.526626 0.211850 0.043 Uiso 0.5 1 d G . . . .
H2B H 0.521697 0.542602 0.281153 0.043 Uiso 0.5 1 d G . . . .

loop_
_atom_site_aniso_label
_atom_site_aniso_U_11
_atom_site_aniso_U_22
_atom_site_aniso_U_33
_atom_site_aniso_U_23
_atom_site_aniso_U_13
_atom_site_aniso_U_12
O1 0.0249(8) 0.0276(9) 0.0330(9) 0.0031(7) 0.0151(7) -0.0013(7)
N1 0.0228(9) 0.0186(9) 0.0208(9) -0.0021(8) 0.0121(8) 0.0001(8)
N2 0.0205(9) 0.0192(9) 0.0218(9) -0.0003(8) 0.0121(8) 0.0004(7)
C14 0.0247(11) 0.0166(10) 0.0199(10) -0.0001(9) 0.0143(9) 0.0064(9)
C11 0.0207(11) 0.0179(10) 0.0232(11) -0.0032(9) 0.0128(10) -0.0008(9)
C12 0.0231(11) 0.0154(10) 0.0195(10) -0.0036(9) 0.0134(9) 0.0008(9)
C13 0.0230(11) 0.0196(11) 0.0189(10) -0.0001(9) 0.0112(9) 0.0027(9)
C9 0.0271(11) 0.0160(10) 0.0211(10) -0.0053(9) 0.0160(10) -0.0019(9)
C20 0.0185(11) 0.0202(11) 0.0233(11) -0.0050(9) 0.0115(9) 0.0008(9)
C19 0.0239(11) 0.0184(11) 0.0204(10) -0.0025(9) 0.0126(9) 0.0054(9)
C10 0.0253(11) 0.0146(10) 0.0223(11) -0.0046(9) 0.0157(10) -0.0018(9)
C4 0.0309(12) 0.0181(11) 0.0227(11) -0.0057(9) 0.0177(10) -0.0028(10)
C1 0.0238(11) 0.0182(11) 0.0230(11) -0.0046(9) 0.0136(10) -0.0005(9)
C8 0.0259(12) 0.0208(11) 0.0249(11) 0.0012(9) 0.0166(10) 0.0003(9)
C15 0.0281(12) 0.0217(11) 0.0269(12) -0.0027(10) 0.0184(10) 0.0010(10)
C2 0.0276(12) 0.0255(12) 0.0353(13) -0.0068(11) 0.0217(11) -0.0070(10)
C3 0.0344(13) 0.0219(11) 0.0295(12) -0.0029(10) 0.0235(11) -0.0060(10)
C5 0.0382(14) 0.0199(11) 0.0251(12) -0.0023(10) 0.0210(11) -0.0046(10)
C7 0.0269(12) 0.0253(12) 0.0273(12) -0.0018(10) 0.0148(10) 0.0009(10)
C16 0.0432(14) 0.0224(12) 0.0297(12) 0.0029(10) 0.0261(12) 0.0061(11)
C18 0.0248(12) 0.0276(12) 0.0231(11) -0.0013(10) 0.0107(10) 0.0044(10)
C17 0.0391(14) 0.0281(12) 0.0224(11) 0.0050(10) 0.0172(11) 0.0106(11)
C6 0.0356(13) 0.0231(12) 0.0229(11) 0.0018(10) 0.0141(11) 0.0037(10)

loop_
_atom_type_symbol
_atom_type_description
_atom_type_scat_dispersion_real
_atom_type_scat_dispersion_imag
_atom_type_scat_source
C C 0.0033 0.0016 'International Tables Vol C Tables 4.2.6.8 and 6.1.1.4'
H H 0.0000 0.0000 'International Tables Vol C Tables 4.2.6.8 and 6.1.1.4'
N N 0.0061 0.0033 'International Tables Vol C Tables 4.2.6.8 and 6.1.1.4'
O O 0.0106 0.0060 'International Tables Vol C Tables 4.2.6.8 and 6.1.1.4'

loop_
_geom_angle_atom_site_label_1
_geom_angle_atom_site_label_2
_geom_angle_atom_site_label_3
_geom_angle
_geom_angle_site_symmetry_1
_geom_angle_site_symmetry_3
_geom_angle_publ_flag
C1 O1 H1 109.5 . . ?
C11 N1 C12 121.68(17) . . ?
C13 N2 C14 118.36(17) . . ?
N2 C14 C19 121.81(17) . . ?
N2 C14 C15 118.37(18) . . ?
C15 C14 C19 119.82(18) . . ?
N1 C11 H11 119.2 . . ?
N1 C11 C10 121.55(18) . . ?
C10 C11 H11 119.2 . . ?
N1 C12 C13 123.76(17) . . ?
C20 C12 N1 118.73(17) . . ?
C20 C12 C13 117.47(18) . . ?
N2 C13 C12 124.11(18) . . ?
N2 C13 H13 117.9 . . ?
C12 C13 H13 117.9 . . ?
C4 C9 C10 119.16(18) . . ?
C8 C9 C10 123.49(17) . . ?
C8 C9 C4 117.33(18) . . ?
C12 C20 H20 119.7 . . ?
C12 C20 C19 120.68(18) . . ?
C19 C20 H20 119.7 . . ?
C20 C19 C14 117.56(18) . . ?
C20 C19 C18 124.11(19) . . ?
C18 C19 C14 118.33(18) . . ?
C11 C10 C9 121.20(17) . . ?
C1 C10 C11 120.01(18) . . ?
C1 C10 C9 118.79(17) . . ?
C3 C4 C9 119.11(18) . . ?
C5 C4 C9 119.80(19) . . ?
C5 C4 C3 121.09(18) . . ?
O1 C1 C10 122.24(18) . . ?
O1 C1 C2 116.92(17) . . ?
C10 C1 C2 120.84(18) . . ?
C9 C8 H8 119.4 . . ?
C7 C8 C9 121.20(19) . . ?
C7 C8 H8 119.4 . . ?
C14 C15 H15 119.8 . . ?
C16 C15 C14 120.4(2) . . ?
C16 C15 H15 119.8 . . ?
C1 C2 H2 119.8 . . ?
C3 C2 C1 120.40(19) . . ?
C3 C2 H2 119.8 . . ?
C4 C3 H3 119.2 . . ?
C2 C3 C4 121.66(19) . . ?
C2 C3 H3 119.2 . . ?
C4 C5 H5 119.5 . . ?
C6 C5 C4 121.08(19) . . ?
C6 C5 H5 119.5 . . ?
C8 C7 H7 119.4 . . ?
C8 C7 C6 121.1(2) . . ?
C6 C7 H7 119.4 . . ?
C15 C16 H16 119.9 . . ?
C15 C16 C17 120.1(2) . . ?
C17 C16 H16 119.9 . . ?
C19 C18 H18 119.6 . . ?
C17 C18 C19 120.7(2) . . ?
C17 C18 H18 119.6 . . ?
C16 C17 H17 119.7 . . ?
C18 C17 C16 120.6(2) . . ?
C18 C17 H17 119.7 . . ?
C5 C6 C7 119.4(2) . . ?
C5 C6 H6 120.3 . . ?
C7 C6 H6 120.3 . . ?
H2A O2 H2A 117.2 . 2_655 ?
H2A O2 H2B 104.5 2_655 2_655 ?
H2A O2 H2B 104.5 . . ?
H2A O2 H2B 27.5 . 2_655 ?
H2B O2 H2A 27.5 . 2_655 ?
H2B O2 H2B 104.7 . 2_655 ?

loop_
_geom_bond_atom_site_label_1
_geom_bond_atom_site_label_2
_geom_bond_distance
_geom_bond_site_symmetry_2
_geom_bond_publ_flag
O1 H1 0.8200 . ?
O1 C1 1.342(2) . ?
N1 C11 1.292(2) . ?
N1 C12 1.412(2) . ?
N2 C14 1.370(2) . ?
N2 C13 1.311(2) . ?
C14 C19 1.416(3) . ?
C14 C15 1.404(3) . ?
C11 H11 0.9300 . ?
C11 C10 1.439(3) . ?
C12 C13 1.424(3) . ?
C12 C20 1.364(3) . ?
C13 H13 0.9300 . ?
C9 C10 1.446(3) . ?
C9 C4 1.418(3) . ?
C9 C8 1.414(3) . ?
C20 H20 0.9300 . ?
C20 C19 1.408(3) . ?
C19 C18 1.413(3) . ?
C10 C1 1.396(3) . ?
C4 C3 1.415(3) . ?
C4 C5 1.411(3) . ?
C1 C2 1.411(3) . ?
C8 H8 0.9300 . ?
C8 C7 1.361(3) . ?
C15 H15 0.9300 . ?
C15 C16 1.365(3) . ?
C2 H2 0.9300 . ?
C2 C3 1.352(3) . ?
C3 H3 0.9300 . ?
C5 H5 0.9300 . ?
C5 C6 1.357(3) . ?
C7 H7 0.9300 . ?
C7 C6 1.398(3) . ?
C16 H16 0.9300 . ?
C16 C17 1.406(3) . ?
C18 H18 0.9300 . ?
C18 C17 1.362(3) . ?
C17 H17 0.9300 . ?
C6 H6 0.9300 . ?
O2 H2A 0.85(6) 2_655 ?
O2 H2A 0.8499 . ?
O2 H2B 0.85(7) 2_655 ?
O2 H2B 0.8501 . ?
